data_2014728
loop_
_publ_author_name
'Duarte, M. Teresa '
'Ferreira, A.'
'Dias, A. R. '
'Salema, M. M. '
'Ferreira da Silva, Jo\~ao '

_publ_section_title
;
 Chlorobis(dimethylamido)(\h^5^-2,5-dimethylpyrrolyl)titanium(IV),
 [Ti(NMe~2~)~2~(DMP)Cl]
;
_journal_issue 2
_journal_name_full 'Acta Crystallographica Section C'
_journal_page_first m104
_journal_page_last m106
_journal_paper_doi 10.1107/S0108270104031695
_journal_volume 61
_journal_year 2005
_chemical_formula_iupac '[Ti (C2 H6 N)2 (C6 H8 N) Cl]'
_chemical_formula_moiety 'C10 H20 Cl N3 Ti'
_chemical_formula_sum 'C10 H20 Cl N3 Ti'
_chemical_formula_weight 265.64
_chemical_name_common Ti(DMP)(NMe2)2Cl
_chemical_name_systematic
;
chlorobis(dimethylamido)(\h^5^-2,5-dimethylpyrrolyl)titanium(IV)
;
_space_group_IT_number 14
_symmetry_cell_setting monoclinic
_symmetry_space_group_name_Hall '-P 2ybc'
_symmetry_space_group_name_H-M 'P 1 21/c 1'
_atom_sites_solution_hydrogens geom
_atom_sites_solution_primary direct
_atom_sites_solution_secondary difmap
_audit_creation_method 'WinGX routine CIF_UPDATE'
_cell_angle_alpha 90
_cell_angle_beta 104.04(2)
_cell_angle_gamma 90
_cell_formula_units_Z 4
_cell_length_a 8.421(2)
_cell_length_b 11.915(2)
_cell_length_c 13.932(2)
_cell_measurement_reflns_used 25
_cell_measurement_temperature 298(2)
_cell_measurement_theta_max 22
_cell_measurement_theta_min 18
_cell_volume 1356.1(5)
_computing_cell_refinement 'CAD-4 Software'
_computing_data_collection 'CAD-4 Software (Enraf-Nonius, 1994)'
_computing_data_reduction 'XCAD4 (Harms & Wocadlo, 1995)'
_computing_molecular_graphics 'PLATON (Spek, 2003)'
_computing_publication_material
;
WinGX (Farrugia, 1999), PLATON (Spek, 2003) and enCIFer (Allen et al., 2004)
;
_computing_structure_refinement 'SHELXL97 (Sheldrick, 1997)'
_computing_structure_solution 'SIR99 (Altomare et al., 1999)'
_diffrn_ambient_temperature 298
_diffrn_measured_fraction_theta_full 0.998
_diffrn_measured_fraction_theta_max 0.998
_diffrn_measurement_device_type 'Enraf--Nonius CAD-4'
_diffrn_measurement_method \w/2\q
_diffrn_radiation_type CuK\a
_diffrn_radiation_wavelength 1.5418
_diffrn_reflns_av_R_equivalents 0.1112
_diffrn_reflns_limit_h_max 1
_diffrn_reflns_limit_h_min -10
_diffrn_reflns_limit_k_max 14
_diffrn_reflns_limit_k_min -1
_diffrn_reflns_limit_l_max 16
_diffrn_reflns_limit_l_min -16
_diffrn_reflns_number 3232
_diffrn_reflns_theta_full 66.93
_diffrn_reflns_theta_max 66.93
_diffrn_reflns_theta_min 4.95
_diffrn_standards_decay_% none
_diffrn_standards_interval_count 500
_diffrn_standards_interval_time 10800
_diffrn_standards_number 3
_exptl_absorpt_coefficient_mu 6.953
_exptl_absorpt_correction_type none
_exptl_crystal_colour red
_exptl_crystal_density_diffrn 1.301
_exptl_crystal_density_meas ?
_exptl_crystal_density_method 'not measured'
_exptl_crystal_description plate
_exptl_crystal_F_000 560
_exptl_crystal_size_max 0.4
_exptl_crystal_size_mid 0.25
_exptl_crystal_size_min 0.09
_refine_diff_density_max 0.519
_refine_diff_density_min -0.450
_refine_ls_extinction_coef 0.0028(5)
_refine_ls_extinction_expression Fc^*^=kFc[1+0.001xFc^2^\l^3^/sin(2\q)]^-1/4^
_refine_ls_extinction_method SHELXL97
_refine_ls_goodness_of_fit_ref 1.060
_refine_ls_hydrogen_treatment constr
_refine_ls_matrix_type full
_refine_ls_number_parameters 143
_refine_ls_number_reflns 2406
_refine_ls_number_restraints 0
_refine_ls_restrained_S_all 1.060
_refine_ls_R_factor_all 0.0686
_refine_ls_R_factor_gt 0.0494
_refine_ls_shift/su_max 0.031
_refine_ls_shift/su_mean 0.001
_refine_ls_structure_factor_coef Fsqd
_refine_ls_weighting_details 'calc w=1/[\s^2^(Fo^2^)+(0.0708P)^2^+0.5834P] where P=(Fo^2^+2Fc^2^)/3'
_refine_ls_weighting_scheme calc
_refine_ls_wR_factor_gt 0.1258
_refine_ls_wR_factor_ref 0.1417
_reflns_number_gt 1813
_reflns_number_total 2406
_reflns_threshold_expression I>2\s(I)
_cod_data_source_file sk1790.cif
_cod_data_source_block I
_cod_depositor_comments
;
The following automatic conversions were performed:

'_chemical_melting_point' value 'not measured' was changed to '?' -
the value is undefined or not given.

Automatic conversion script
Id: cif_fix_values 1715 2011-07-08 13:25:40Z adriana 

The following automatic conversions were performed:

'_exptl_crystal_density_meas' value 'not measured' was changed to '?'
- the value is perceived as not measured.

Automatic conversion script
Id: cif_fix_values 3008 2015-01-20 13:52:24Z robertas 
;
_cod_original_sg_symbol_H-M 'P 21/c'
_cod_database_code 2014728
_cod_database_fobs_code 2014728

loop_
_symmetry_equiv_pos_as_xyz
'x, y, z'
'-x, y+1/2, -z+1/2'
'-x, -y, -z'
'x, -y-1/2, z-1/2'

loop_
_atom_site_label
_atom_site_fract_x
_atom_site_fract_y
_atom_site_fract_z
_atom_site_U_iso_or_equiv
_atom_site_adp_type
_atom_site_calc_flag
_atom_site_refinement_flags
_atom_site_occupancy
_atom_site_disorder_assembly
_atom_site_disorder_group
_atom_site_type_symbol
Ti1 0.17464(8) 0.77663(5) 0.10983(4) 0.0429(2) Uani d . 1 . . Ti
Cl1 0.12044(16) 0.79416(9) -0.06097(7) 0.0721(4) Uani d . 1 . . Cl
N1 0.4030(4) 0.8861(3) 0.1560(2) 0.0571(8) Uani d . 1 . . N
N2 0.2716(4) 0.6331(3) 0.1298(3) 0.0582(8) Uani d . 1 . . N
N3 -0.0324(4) 0.7481(3) 0.1332(2) 0.0533(8) Uani d . 1 . . N
C1 0.3709(5) 0.8483(3) 0.2431(3) 0.0555(9) Uani d . 1 . . C
C2 0.2256(5) 0.8940(3) 0.2547(3) 0.0592(10) Uani d . 1 . . C
H2 0.1749 0.8785 0.3056 0.077 Uiso calc R 1 . . H
C3 0.1685(5) 0.9684(3) 0.1752(3) 0.0577(10) Uani d . 1 . . C
H3 0.0741 1.0119 0.1637 0.075 Uiso calc R 1 . . H
C4 0.2820(5) 0.9637(3) 0.1175(3) 0.0563(9) Uani d . 1 . . C
C5 0.4871(6) 0.7728(4) 0.3135(4) 0.0737(13) Uani d . 1 . . C
H5A 0.5715 0.8172 0.3551 0.111 Uiso calc R 1 . . H
H5B 0.5354 0.7204 0.2766 0.111 Uiso calc R 1 . . H
H5C 0.4284 0.7326 0.3537 0.111 Uiso calc R 1 . . H
C6 0.2886(6) 1.0326(4) 0.0281(3) 0.0749(13) Uani d . 1 . . C
H6A 0.3705 1.0899 0.0467 0.112 Uiso calc R 1 . . H
H6B 0.1839 1.0669 0.0018 0.112 Uiso calc R 1 . . H
H6C 0.3156 0.9850 -0.0212 0.112 Uiso calc R 1 . . H
C7 0.4185(6) 0.6105(5) 0.0936(4) 0.0911(17) Uani d . 1 . . C
H7A 0.5053 0.5854 0.1475 0.137 Uiso calc R 1 . . H
H7B 0.4516 0.6780 0.0661 0.137 Uiso calc R 1 . . H
H7C 0.3946 0.5535 0.0435 0.137 Uiso calc R 1 . . H
C8 0.2314(6) 0.5392(3) 0.1856(4) 0.0771(13) Uani d . 1 . . C
H8A 0.2035 0.4753 0.1428 0.116 Uiso calc R 1 . . H
H8B 0.1401 0.5587 0.2122 0.116 Uiso calc R 1 . . H
H8C 0.3241 0.5213 0.2387 0.116 Uiso calc R 1 . . H
C9 -0.1190(6) 0.6574(4) 0.0694(4) 0.0759(13) Uani d . 1 . . C
H9A -0.1531 0.6012 0.1096 0.114 Uiso calc R 1 . . H
H9B -0.0471 0.6243 0.0334 0.114 Uiso calc R 1 . . H
H9C -0.2134 0.6877 0.0236 0.114 Uiso calc R 1 . . H
C10 -0.1390(5) 0.7927(4) 0.1926(4) 0.0703(12) Uani d . 1 . . C
H10A -0.2413 0.8156 0.1499 0.105 Uiso calc R 1 . . H
H10B -0.0873 0.8562 0.2300 0.105 Uiso calc R 1 . . H
H10C -0.1584 0.7357 0.2371 0.105 Uiso calc R 1 . . H

loop_
_atom_site_aniso_label
_atom_site_aniso_U_11
_atom_site_aniso_U_22
_atom_site_aniso_U_33
_atom_site_aniso_U_12
_atom_site_aniso_U_13
_atom_site_aniso_U_23
Ti1 0.0614(4) 0.0355(3) 0.0337(4) 0.0016(3) 0.0153(3) -0.0011(2)
Cl1 0.1148(9) 0.0681(7) 0.0346(5) 0.0106(6) 0.0207(5) -0.0048(4)
N1 0.069(2) 0.0540(19) 0.0467(19) -0.0073(15) 0.0111(15) 0.0123(15)
N2 0.080(2) 0.0408(16) 0.058(2) 0.0050(15) 0.0245(17) 0.0036(15)
N3 0.0675(19) 0.0440(16) 0.0491(19) 0.0007(14) 0.0155(14) 0.0000(14)
C1 0.072(2) 0.053(2) 0.038(2) -0.0075(19) 0.0064(17) 0.0075(17)
C2 0.093(3) 0.049(2) 0.037(2) -0.007(2) 0.0166(19) -0.0038(16)
C3 0.084(3) 0.0397(19) 0.047(2) 0.0009(19) 0.0102(19) -0.0074(17)
C4 0.078(3) 0.0402(19) 0.047(2) -0.0088(18) 0.0091(18) 0.0074(16)
C5 0.079(3) 0.076(3) 0.058(3) -0.005(2) 0.000(2) 0.018(2)
C6 0.101(3) 0.061(3) 0.062(3) -0.013(2) 0.018(2) 0.021(2)
C7 0.101(4) 0.078(3) 0.110(5) 0.028(3) 0.055(3) 0.013(3)
C8 0.104(3) 0.045(2) 0.086(4) 0.005(2) 0.030(3) 0.012(2)
C9 0.079(3) 0.066(3) 0.080(3) -0.012(2) 0.013(2) -0.008(3)
C10 0.073(3) 0.079(3) 0.067(3) 0.007(2) 0.033(2) 0.010(2)

loop_
_atom_type_symbol
_atom_type_description
_atom_type_scat_dispersion_real
_atom_type_scat_dispersion_imag
_atom_type_scat_source
C C 0.0181 0.0091 'International Tables Vol C Tables 4.2.6.8 and 6.1.1.4'
H H 0 0 'International Tables Vol C Tables 4.2.6.8 and 6.1.1.4'
Ti Ti 0.2191 1.8069 'International Tables Vol C Tables 4.2.6.8 and 6.1.1.4'
N N 0.0311 0.018 'International Tables Vol C Tables 4.2.6.8 and 6.1.1.4'
Cl Cl 0.3639 0.7018 'International Tables Vol C Tables 4.2.6.8 and 6.1.1.4'

loop_
_geom_angle_atom_site_label_1
_geom_angle_atom_site_label_2
_geom_angle_atom_site_label_3
_geom_angle
_geom_angle_publ_flag
N3 Ti1 N2 101.36(14) yes
N3 Ti1 N1 143.85(13) ?
N2 Ti1 N1 99.89(14) ?
N3 Ti1 Cl1 103.51(11) yes
N2 Ti1 Cl1 101.72(11) yes
N1 Ti1 Cl1 100.36(9) ?
N3 Ti1 C1 115.91(14) ?
N2 Ti1 C1 90.98(15) ?
N1 Ti1 C1 34.85(12) ?
Cl1 Ti1 C1 135.20(10) ?
N3 Ti1 C4 121.03(14) ?
N2 Ti1 C4 133.72(15) ?
N1 Ti1 C4 34.28(12) ?
Cl1 Ti1 C4 86.58(10) ?
C1 Ti1 C4 55.69(13) ?
N3 Ti1 C2 86.79(15) ?
N2 Ti1 C2 114.88(15) ?
N1 Ti1 C2 57.68(14) ?
Cl1 Ti1 C2 139.29(10) ?
C1 Ti1 C2 33.95(14) ?
C4 Ti1 C2 55.52(13) ?
N3 Ti1 C3 90.00(14) ?
N2 Ti1 C3 146.41(15) ?
N1 Ti1 C3 57.19(13) ?
Cl1 Ti1 C3 106.20(10) ?
C1 Ti1 C3 55.91(14) ?
C4 Ti1 C3 33.22(13) ?
C2 Ti1 C3 33.58(13) ?
C1 N1 C4 106.0(3) ?
C1 N1 Ti1 74.3(2) ?
C4 N1 Ti1 77.4(2) ?
C8 N2 C7 111.6(4) ?
C8 N2 Ti1 129.1(3) ?
C7 N2 Ti1 119.1(3) ?
C10 N3 C9 109.0(3) ?
C10 N3 Ti1 139.0(3) ?
C9 N3 Ti1 111.9(3) ?
N1 C1 C2 110.0(3) ?
N1 C1 C5 122.2(4) ?
C2 C1 C5 127.8(4) ?
N1 C1 Ti1 70.8(2) ?
C2 C1 Ti1 76.2(2) ?
C5 C1 Ti1 121.6(3) ?
C1 C2 C3 107.4(4) ?
C1 C2 Ti1 69.9(2) ?
C3 C2 Ti1 75.5(2) ?
C1 C2 H2 126.3 ?
C3 C2 H2 126.3 ?
Ti1 C2 H2 120.1 ?
C4 C3 C2 106.1(4) ?
C4 C3 Ti1 70.7(2) ?
C2 C3 Ti1 70.9(2) ?
C4 C3 H3 126.9 ?
C2 C3 H3 126.9 ?
Ti1 C3 H3 123.1 ?
N1 C4 C3 110.3(3) ?
N1 C4 C6 120.9(4) ?
C3 C4 C6 128.7(4) ?
N1 C4 Ti1 68.31(19) ?
C3 C4 Ti1 76.0(2) ?
C6 C4 Ti1 124.0(3) ?
C1 C5 H5A 109.5 ?
C1 C5 H5B 109.5 ?
H5A C5 H5B 109.5 ?
C1 C5 H5C 109.5 ?
H5A C5 H5C 109.5 ?
H5B C5 H5C 109.5 ?
C4 C6 H6A 109.5 ?
C4 C6 H6B 109.5 ?
H6A C6 H6B 109.5 ?
C4 C6 H6C 109.5 ?
H6A C6 H6C 109.5 ?
H6B C6 H6C 109.5 ?
N2 C7 H7A 109.5 ?
N2 C7 H7B 109.5 ?
H7A C7 H7B 109.5 ?
N2 C7 H7C 109.5 ?
H7A C7 H7C 109.5 ?
H7B C7 H7C 109.5 ?
N2 C8 H8A 109.5 ?
N2 C8 H8B 109.5 ?
H8A C8 H8B 109.5 ?
N2 C8 H8C 109.5 ?
H8A C8 H8C 109.5 ?
H8B C8 H8C 109.5 ?
N3 C9 H9A 109.5 ?
N3 C9 H9B 109.5 ?
H9A C9 H9B 109.5 ?
N3 C9 H9C 109.5 ?
H9A C9 H9C 109.5 ?
H9B C9 H9C 109.5 ?
N3 C10 H10A 109.5 ?
N3 C10 H10B 109.5 ?
H10A C10 H10B 109.5 ?
N3 C10 H10C 109.5 ?
H10A C10 H10C 109.5 ?
H10B C10 H10C 109.5 ?

loop_
_geom_bond_atom_site_label_1
_geom_bond_atom_site_label_2
_geom_bond_site_symmetry_2
_geom_bond_distance
_geom_bond_publ_flag
Ti1 N3 . 1.880(3) yes
Ti1 N2 . 1.886(3) yes
Ti1 N1 . 2.283(3) yes
Ti1 Cl1 . 2.3211(12) yes
Ti1 C1 . 2.328(4) yes
Ti1 C4 . 2.398(4) yes
Ti1 C2 . 2.407(4) yes
Ti1 C3 . 2.465(4) yes
N1 C1 . 1.382(5) yes
N1 C4 . 1.384(5) yes
N2 C8 . 1.448(5) no
N2 C7 . 1.470(5) no
N3 C10 . 1.462(5) no
N3 C9 . 1.475(5) no
C1 C2 . 1.384(6) yes
C1 C5 . 1.504(6) no
C2 C3 . 1.408(5) yes
C2 H2 . 0.9300 no
C3 C4 . 1.392(6) yes
C3 H3 . 0.9300 no
C4 C6 . 1.504(5) no
C5 H5A . 0.9600 no
C5 H5B . 0.9600 no
C5 H5C . 0.9600 no
C6 H6A . 0.9600 no
C6 H6B . 0.9600 no
C6 H6C . 0.9600 no
C7 H7A . 0.9600 no
C7 H7B . 0.9600 no
C7 H7C . 0.9600 no
C8 H8A . 0.9600 no
C8 H8B . 0.9600 no
C8 H8C . 0.9600 no
C9 H9A . 0.9600 no
C9 H9B . 0.9600 no
C9 H9C . 0.9600 no
C10 H10A . 0.9600 no
C10 H10B . 0.9600 no
C10 H10C . 0.9600 no

loop_
_geom_torsion_atom_site_label_1
_geom_torsion_atom_site_label_2
_geom_torsion_atom_site_label_3
_geom_torsion_atom_site_label_4
_geom_torsion
N3 Ti1 N1 C1 48.0(3)
N2 Ti1 N1 C1 -77.3(2)
Cl1 Ti1 N1 C1 178.7(2)
C4 Ti1 N1 C1 110.8(3)
C2 Ti1 N1 C1 36.0(2)
C3 Ti1 N1 C1 76.1(2)
N3 Ti1 N1 C4 -62.8(3)
N2 Ti1 N1 C4 171.9(2)
Cl1 Ti1 N1 C4 67.9(2)
C1 Ti1 N1 C4 -110.8(3)
C2 Ti1 N1 C4 -74.9(2)
C3 Ti1 N1 C4 -34.8(2)
N3 Ti1 N2 C8 -22.4(4)
N1 Ti1 N2 C8 128.1(4)
Cl1 Ti1 N2 C8 -129.0(4)
C1 Ti1 N2 C8 94.3(4)
C4 Ti1 N2 C8 134.5(4)
C2 Ti1 N2 C8 69.3(4)
C3 Ti1 N2 C8 85.2(5)
N3 Ti1 N2 C7 163.9(4)
N1 Ti1 N2 C7 -45.5(4)
Cl1 Ti1 N2 C7 57.4(4)
C1 Ti1 N2 C7 -79.4(4)
C4 Ti1 N2 C7 -39.2(4)
C2 Ti1 N2 C7 -104.3(4)
C3 Ti1 N2 C7 -88.5(4)
N2 Ti1 N3 C10 128.6(4)
N1 Ti1 N3 C10 3.7(6)
Cl1 Ti1 N3 C10 -126.3(4)
C1 Ti1 N3 C10 31.8(5)
C4 Ti1 N3 C10 -32.1(5)
C2 Ti1 N3 C10 13.8(4)
C3 Ti1 N3 C10 -19.6(4)
N2 Ti1 N3 C9 -55.5(3)
N1 Ti1 N3 C9 179.6(3)
Cl1 Ti1 N3 C9 49.7(3)
C1 Ti1 N3 C9 -152.2(3)
C4 Ti1 N3 C9 143.9(3)
C2 Ti1 N3 C9 -170.2(3)
C3 Ti1 N3 C9 156.4(3)
C4 N1 C1 C2 4.9(4)
Ti1 N1 C1 C2 -66.7(3)
C4 N1 C1 C5 -172.5(4)
Ti1 N1 C1 C5 115.9(4)
C4 N1 C1 Ti1 71.6(2)
N3 Ti1 C1 N1 -150.8(2)
N2 Ti1 C1 N1 106.0(2)
Cl1 Ti1 C1 N1 -1.8(3)
C4 Ti1 C1 N1 -39.6(2)
C2 Ti1 C1 N1 -117.3(3)
C3 Ti1 C1 N1 -80.0(2)
N3 Ti1 C1 C2 -33.6(3)
N2 Ti1 C1 C2 -136.7(2)
N1 Ti1 C1 C2 117.3(3)
Cl1 Ti1 C1 C2 115.5(2)
C4 Ti1 C1 C2 77.7(3)
C3 Ti1 C1 C2 37.2(2)
N3 Ti1 C1 C5 92.5(4)
N2 Ti1 C1 C5 -10.6(4)
N1 Ti1 C1 C5 -116.6(4)
Cl1 Ti1 C1 C5 -118.4(3)
C4 Ti1 C1 C5 -156.2(4)
C2 Ti1 C1 C5 126.1(4)
C3 Ti1 C1 C5 163.3(4)
N1 C1 C2 C3 -3.5(5)
C5 C1 C2 C3 173.8(4)
Ti1 C1 C2 C3 -66.8(3)
N1 C1 C2 Ti1 63.3(3)
C5 C1 C2 Ti1 -119.5(4)
N3 Ti1 C2 C1 150.1(2)
N2 Ti1 C2 C1 49.1(3)
N1 Ti1 C2 C1 -37.0(2)
Cl1 Ti1 C2 C1 -102.8(2)
C4 Ti1 C2 C1 -78.2(3)
C3 Ti1 C2 C1 -115.0(4)
N3 Ti1 C2 C3 -94.8(3)
N2 Ti1 C2 C3 164.1(2)
N1 Ti1 C2 C3 78.1(3)
Cl1 Ti1 C2 C3 12.2(3)
C1 Ti1 C2 C3 115.0(4)
C4 Ti1 C2 C3 36.8(2)
C1 C2 C3 C4 0.6(4)
Ti1 C2 C3 C4 -62.4(3)
C1 C2 C3 Ti1 63.1(3)
N3 Ti1 C3 C4 -160.2(3)
N2 Ti1 C3 C4 88.9(3)
N1 Ti1 C3 C4 35.9(2)
Cl1 Ti1 C3 C4 -56.1(2)
C1 Ti1 C3 C4 77.9(3)
C2 Ti1 C3 C4 115.6(4)
N3 Ti1 C3 C2 84.2(3)
N2 Ti1 C3 C2 -26.7(4)
N1 Ti1 C3 C2 -79.7(3)
Cl1 Ti1 C3 C2 -171.7(2)
C1 Ti1 C3 C2 -37.7(2)
C4 Ti1 C3 C2 -115.6(4)
C1 N1 C4 C3 -4.5(4)
Ti1 N1 C4 C3 64.9(3)
C1 N1 C4 C6 172.9(4)
Ti1 N1 C4 C6 -117.6(4)
C1 N1 C4 Ti1 -69.4(2)
C2 C3 C4 N1 2.4(4)
Ti1 C3 C4 N1 -60.1(3)
C2 C3 C4 C6 -174.8(4)
Ti1 C3 C4 C6 122.7(4)
C2 C3 C4 Ti1 62.5(3)
N3 Ti1 C4 N1 142.2(2)
N2 Ti1 C4 N1 -11.1(3)
Cl1 Ti1 C4 N1 -114.1(2)
C1 Ti1 C4 N1 40.3(2)
C2 Ti1 C4 N1 81.7(3)
C3 Ti1 C4 N1 119.0(3)
N3 Ti1 C4 C3 23.3(3)
N2 Ti1 C4 C3 -130.1(3)
N1 Ti1 C4 C3 -119.0(3)
Cl1 Ti1 C4 C3 127.0(2)
C1 Ti1 C4 C3 -78.7(3)
C2 Ti1 C4 C3 -37.2(2)
N3 Ti1 C4 C6 -104.3(4)
N2 Ti1 C4 C6 102.4(4)
N1 Ti1 C4 C6 113.5(5)
Cl1 Ti1 C4 C6 -0.6(4)
C1 Ti1 C4 C6 153.8(4)
C2 Ti1 C4 C6 -164.8(4)
C3 Ti1 C4 C6 -127.5(5)

loop_
_cod_related_entry_id
_cod_related_entry_database
_cod_related_entry_code
1 ChemSpider 24725366
